data_2218978
loop_
_publ_author_name
'\<St\<epni\<cka, Petr'
'C\'isa\<rov\'a, Ivana'

_publ_section_title
;
 [3]Ferrocenophan-1-one
;
_journal_coeditor_code DN2366
_journal_issue 8
_journal_name_full 'Acta Crystallographica Section E'
_journal_page_first m1061
_journal_paper_doi 10.1107/S1600536808022927
_journal_volume 64
_journal_year 2008
_chemical_formula_iupac '[Fe (C13 H12 O)]'
_chemical_formula_moiety 'C13 H12 Fe O'
_chemical_formula_sum 'C13 H12 Fe O'
_chemical_formula_weight 240.08
_chemical_name_systematic
;
[3]ferrocenophan-1-one
;
_space_group_IT_number 14
_symmetry_cell_setting monoclinic
_symmetry_space_group_name_Hall '-P 2ybc'
_symmetry_space_group_name_H-M 'P 1 21/c 1'
_atom_sites_solution_hydrogens geom
_atom_sites_solution_primary direct
_atom_sites_solution_secondary difmap
_audit_creation_method SHELXL-97
_cell_angle_alpha 90.00
_cell_angle_beta 93.242(2)
_cell_angle_gamma 90.00
_cell_formula_units_Z 4
_cell_length_a 5.77450(10)
_cell_length_b 7.3303(2)
_cell_length_c 22.8596(6)
_cell_measurement_reflns_used 2391
_cell_measurement_temperature 150(2)
_cell_measurement_theta_max 27.48
_cell_measurement_theta_min 0.41
_cell_volume 966.07(4)
_computing_cell_refinement 'SCALEPACK (Otwinowski & Minor, 1997)'
_computing_data_collection 'COLLECT (Nonius, 2000)'
_computing_data_reduction 'DENZO and SCALEPACK (Otwinowski & Minor, 1997)'
_computing_molecular_graphics 'PLATON (Spek, 2003)'
_computing_publication_material 'PLATON (Spek, 2003) and publCIF (Westrip, 2008)'
_computing_structure_refinement 'SHELXL97 (Sheldrick, 2008)'
_computing_structure_solution 'SIR97 (Altomare <i>et al.</i>,  1999)'
_diffrn_ambient_temperature 150(2)
_diffrn_detector_area_resol_mean 9.091
_diffrn_measured_fraction_theta_full 0.999
_diffrn_measured_fraction_theta_max 0.999
_diffrn_measurement_device_type 'Nonius KappaCCD'
_diffrn_measurement_method '\w and \p scans to fill the Ewald sphere'
_diffrn_radiation_monochromator 'horizontal graphite crystal'
_diffrn_radiation_source 'fine-focus sealed tube'
_diffrn_radiation_type MoK\a
_diffrn_radiation_wavelength 0.71073
_diffrn_reflns_av_R_equivalents 0.0316
_diffrn_reflns_av_sigmaI/netI 0.0325
_diffrn_reflns_limit_h_max 7
_diffrn_reflns_limit_h_min -7
_diffrn_reflns_limit_k_max 9
_diffrn_reflns_limit_k_min -9
_diffrn_reflns_limit_l_max 29
_diffrn_reflns_limit_l_min -29
_diffrn_reflns_number 13397
_diffrn_reflns_theta_full 27.49
_diffrn_reflns_theta_max 27.49
_diffrn_reflns_theta_min 1.78
_diffrn_standards_number 0
_exptl_absorpt_coefficient_mu 1.523
_exptl_absorpt_correction_T_max 0.660
_exptl_absorpt_correction_T_min 0.579
_exptl_absorpt_correction_type multi-scan
_exptl_absorpt_process_details '(SORTAV; Blessing, 1995)'
_exptl_crystal_colour orange--red
_exptl_crystal_density_diffrn 1.651
_exptl_crystal_density_method 'not measured'
_exptl_crystal_description block
_exptl_crystal_F_000 496
_exptl_crystal_size_max 0.38
_exptl_crystal_size_mid 0.30
_exptl_crystal_size_min 0.28
_refine_diff_density_max 0.532
_refine_diff_density_min -0.382
_refine_ls_extinction_method none
_refine_ls_goodness_of_fit_ref 1.312
_refine_ls_hydrogen_treatment constr
_refine_ls_matrix_type full
_refine_ls_number_parameters 136
_refine_ls_number_reflns 2223
_refine_ls_number_restraints 0
_refine_ls_restrained_S_all 1.312
_refine_ls_R_factor_all 0.0406
_refine_ls_R_factor_gt 0.0383
_refine_ls_shift/su_max 0.000
_refine_ls_shift/su_mean 0.000
_refine_ls_structure_factor_coef Fsqd
_refine_ls_weighting_details 'calc w=1/[\s^2^(Fo^2^)+2.5298P] where P=(Fo^2^+2Fc^2^)/3'
_refine_ls_weighting_scheme calc
_refine_ls_wR_factor_gt 0.0950
_refine_ls_wR_factor_ref 0.0958
_reflns_number_gt 2102
_reflns_number_total 2223
_reflns_threshold_expression I>2\s(I)
_cod_data_source_file dn2366.cif
_cod_data_source_block I
_cod_original_sg_symbol_H-M 'P 21/c'
_cod_database_code 2218978
_cod_database_fobs_code 2218978

loop_
_symmetry_equiv_pos_as_xyz
'x, y, z'
'-x, y+1/2, -z+1/2'
'-x, -y, -z'
'x, -y-1/2, z-1/2'

loop_
_atom_site_type_symbol
_atom_site_label
_atom_site_fract_x
_atom_site_fract_y
_atom_site_fract_z
_atom_site_U_iso_or_equiv
_atom_site_adp_type
_atom_site_calc_flag
_atom_site_refinement_flags
_atom_site_occupancy
Fe Fe1 0.18818(7) 0.12608(6) 0.151598(17) 0.01753(13) Uani d . 1
O O1 0.6106(4) 0.4906(4) 0.09480(11) 0.0324(5) Uani d . 1
C C1 0.3394(5) 0.3716(4) 0.15759(12) 0.0187(5) Uani d . 1
C C2 0.1123(5) 0.3776(4) 0.18047(12) 0.0206(6) Uani d . 1
H H2 -0.0117 0.4491 0.1664 0.025 Uiso calc R 1
C C3 0.1121(6) 0.2545(4) 0.22849(13) 0.0246(6) Uani d . 1
H H3 -0.0127 0.2324 0.2515 0.029 Uiso calc R 1
C C4 0.3337(6) 0.1708(4) 0.23551(13) 0.0263(7) Uani d . 1
H H4 0.3781 0.0837 0.2635 0.032 Uiso calc R 1
C C5 0.4752(5) 0.2428(4) 0.19256(13) 0.0226(6) Uani d . 1
H H5 0.6293 0.2122 0.1877 0.027 Uiso calc R 1
C C6 0.1582(5) 0.0986(4) 0.06275(12) 0.0212(6) Uani d . 1
C C7 -0.0636(5) 0.0829(4) 0.08711(13) 0.0228(6) Uani d . 1
H H7 -0.1912 0.1573 0.0782 0.027 Uiso calc R 1
C C8 -0.0570(5) -0.0656(4) 0.12733(14) 0.0242(6) Uani d . 1
H H8 -0.1786 -0.1044 0.1493 0.029 Uiso calc R 1
C C9 0.1688(6) -0.1445(4) 0.12808(14) 0.0255(6) Uani d . 1
H H9 0.2211 -0.2434 0.1506 0.031 Uiso calc R 1
C C10 0.3001(5) -0.0440(4) 0.08799(13) 0.0240(6) Uani d . 1
H H10 0.4530 -0.0675 0.0796 0.029 Uiso calc R 1
C C11 0.4118(5) 0.4452(4) 0.10113(13) 0.0209(6) Uani d . 1
C C12 0.2345(6) 0.4393(4) 0.04970(13) 0.0238(6) Uani d . 1
H H12A 0.2733 0.5291 0.0206 0.029 Uiso calc R 1
H H12B 0.0819 0.4680 0.0628 0.029 Uiso calc R 1
C C13 0.2334(6) 0.2466(4) 0.02244(13) 0.0250(6) Uani d . 1
H H13A 0.1303 0.2467 -0.0126 0.030 Uiso calc R 1
H H13B 0.3882 0.2189 0.0107 0.030 Uiso calc R 1

loop_
_atom_site_aniso_label
_atom_site_aniso_U_11
_atom_site_aniso_U_22
_atom_site_aniso_U_33
_atom_site_aniso_U_12
_atom_site_aniso_U_13
_atom_site_aniso_U_23
Fe1 0.0204(2) 0.0150(2) 0.0171(2) 0.00020(17) -0.00002(14) -0.00078(16)
O1 0.0253(11) 0.0364(14) 0.0359(13) -0.0055(10) 0.0037(9) 0.0061(11)
C1 0.0220(13) 0.0145(12) 0.0194(13) -0.0010(11) -0.0012(10) -0.0025(11)
C2 0.0256(14) 0.0172(13) 0.0189(13) 0.0012(12) 0.0003(11) -0.0038(11)
C3 0.0315(16) 0.0269(16) 0.0155(13) -0.0018(13) 0.0037(11) -0.0037(12)
C4 0.0352(17) 0.0240(15) 0.0189(14) -0.0010(13) -0.0057(12) 0.0010(12)
C5 0.0225(14) 0.0201(14) 0.0242(14) -0.0009(12) -0.0066(11) -0.0020(12)
C6 0.0270(15) 0.0193(14) 0.0172(13) -0.0014(12) -0.0002(11) -0.0049(11)
C7 0.0229(14) 0.0241(15) 0.0210(14) -0.0026(12) -0.0032(11) -0.0039(11)
C8 0.0260(15) 0.0204(14) 0.0263(15) -0.0068(12) 0.0016(12) -0.0038(12)
C9 0.0358(17) 0.0123(13) 0.0284(15) -0.0008(12) 0.0008(13) -0.0013(12)
C10 0.0268(15) 0.0198(14) 0.0258(15) 0.0018(12) 0.0051(12) -0.0057(12)
C11 0.0255(15) 0.0132(13) 0.0241(14) -0.0009(11) 0.0016(11) 0.0003(11)
C12 0.0294(16) 0.0217(14) 0.0199(14) -0.0035(12) -0.0011(12) 0.0042(12)
C13 0.0335(16) 0.0252(15) 0.0164(13) -0.0027(13) 0.0036(12) -0.0028(12)

loop_
_atom_type_symbol
_atom_type_description
_atom_type_scat_dispersion_real
_atom_type_scat_dispersion_imag
_atom_type_scat_source
C C 0.0033 0.0016 'International Tables Vol C Tables 4.2.6.8 and 6.1.1.4'
H H 0.0000 0.0000 'International Tables Vol C Tables 4.2.6.8 and 6.1.1.4'
O O 0.0106 0.0060 'International Tables Vol C Tables 4.2.6.8 and 6.1.1.4'
Fe Fe 0.3463 0.8444 'International Tables Vol C Tables 4.2.6.8 and 6.1.1.4'

loop_
_geom_angle_atom_site_label_1
_geom_angle_atom_site_label_2
_geom_angle_atom_site_label_3
_geom_angle
C1 Fe1 C2 42.00(12)
C1 Fe1 C7 118.70(12)
C2 Fe1 C7 102.70(12)
C1 Fe1 C6 99.73(12)
C2 Fe1 C6 114.13(12)
C7 Fe1 C6 41.09(12)
C1 Fe1 C5 41.70(11)
C2 Fe1 C5 69.68(12)
C7 Fe1 C5 157.51(13)
C6 Fe1 C5 121.23(12)
C1 Fe1 C10 116.24(12)
C2 Fe1 C10 150.81(12)
C7 Fe1 C10 68.43(12)
C6 Fe1 C10 40.96(12)
C5 Fe1 C10 107.44(13)
C1 Fe1 C8 158.01(12)
C2 Fe1 C8 123.82(13)
C7 Fe1 C8 40.80(12)
C6 Fe1 C8 69.15(12)
C5 Fe1 C8 160.19(13)
C10 Fe1 C8 68.35(13)
C1 Fe1 C9 154.45(13)
C2 Fe1 C9 163.46(13)
C7 Fe1 C9 68.57(13)
C6 Fe1 C9 69.15(12)
C5 Fe1 C9 123.64(13)
C10 Fe1 C9 40.68(12)
C8 Fe1 C9 40.64(13)
C1 Fe1 C3 69.18(12)
C2 Fe1 C3 40.77(12)
C7 Fe1 C3 120.66(13)
C6 Fe1 C3 152.09(12)
C5 Fe1 C3 67.99(13)
C10 Fe1 C3 166.86(13)
C8 Fe1 C3 111.49(13)
C9 Fe1 C3 130.67(13)
C1 Fe1 C4 69.06(12)
C2 Fe1 C4 68.71(12)
C7 Fe1 C4 158.22(13)
C6 Fe1 C4 160.60(13)
C5 Fe1 C4 40.15(12)
C10 Fe1 C4 128.66(13)
C8 Fe1 C4 126.57(13)
C9 Fe1 C4 114.02(13)
C3 Fe1 C4 40.13(13)
C2 C1 C5 107.3(3)
C2 C1 C11 127.8(3)
C5 C1 C11 123.4(3)
C2 C1 Fe1 69.48(17)
C5 C1 Fe1 70.74(17)
C11 C1 Fe1 114.28(19)
C3 C2 C1 107.6(3)
C3 C2 Fe1 71.43(18)
C1 C2 Fe1 68.51(17)
C3 C2 H2 126.2
C1 C2 H2 126.2
Fe1 C2 H2 125.4
C4 C3 C2 108.7(3)
C4 C3 Fe1 70.44(17)
C2 C3 Fe1 67.80(16)
C4 C3 H3 125.6
C2 C3 H3 125.6
Fe1 C3 H3 127.7
C5 C4 C3 108.2(3)
C5 C4 Fe1 68.73(17)
C3 C4 Fe1 69.44(17)
C5 C4 H4 125.9
C3 C4 H4 125.9
Fe1 C4 H4 127.5
C4 C5 C1 108.2(3)
C4 C5 Fe1 71.13(17)
C1 C5 Fe1 67.56(16)
C4 C5 H5 125.9
C1 C5 H5 125.9
Fe1 C5 H5 126.9
C10 C6 C7 106.8(3)
C10 C6 C13 126.6(3)
C7 C6 C13 126.4(3)
C10 C6 Fe1 69.86(16)
C7 C6 Fe1 69.36(16)
C13 C6 Fe1 121.9(2)
C8 C7 C6 108.7(3)
C8 C7 Fe1 70.09(17)
C6 C7 Fe1 69.55(16)
C8 C7 H7 125.6
C6 C7 H7 125.6
Fe1 C7 H7 126.3
C7 C8 C9 108.0(3)
C7 C8 Fe1 69.11(17)
C9 C8 Fe1 69.95(17)
C7 C8 H8 126.0
C9 C8 H8 126.0
Fe1 C8 H8 126.5
C8 C9 C10 107.6(3)
C8 C9 Fe1 69.41(17)
C10 C9 Fe1 69.35(17)
C8 C9 H9 126.2
C10 C9 H9 126.2
Fe1 C9 H9 126.6
C9 C10 C6 108.9(3)
C9 C10 Fe1 69.97(17)
C6 C10 Fe1 69.17(16)
C9 C10 H10 125.6
C6 C10 H10 125.6
Fe1 C10 H10 126.9
O1 C11 C1 121.3(3)
O1 C11 C12 121.2(3)
C1 C11 C12 117.0(3)
C11 C12 C13 109.1(3)
C11 C12 H12A 109.9
C13 C12 H12A 109.9
C11 C12 H12B 109.9
C13 C12 H12B 109.9
H12A C12 H12B 108.3
C6 C13 C12 114.1(2)
C6 C13 H13A 108.7
C12 C13 H13A 108.7
C6 C13 H13B 108.7
C12 C13 H13B 108.7
H13A C13 H13B 107.6

loop_
_geom_bond_atom_site_label_1
_geom_bond_atom_site_label_2
_geom_bond_distance
Fe1 C1 2.002(3)
Fe1 C2 2.015(3)
Fe1 C7 2.036(3)
Fe1 C6 2.039(3)
Fe1 C5 2.045(3)
Fe1 C10 2.048(3)
Fe1 C8 2.049(3)
Fe1 C9 2.056(3)
Fe1 C3 2.063(3)
Fe1 C4 2.076(3)
O1 C11 1.212(4)
C1 C2 1.440(4)
C1 C5 1.441(4)
C1 C11 1.480(4)
C2 C3 1.421(4)
C2 H2 0.9300
C3 C4 1.420(5)
C3 H3 0.9300
C4 C5 1.415(4)
C4 H4 0.9300
C5 H5 0.9300
C6 C10 1.430(4)
C6 C7 1.430(4)
C6 C13 1.503(4)
C7 C8 1.424(4)
C7 H7 0.9300
C8 C9 1.425(4)
C8 H8 0.9300
C9 C10 1.427(4)
C9 H9 0.9300
C10 H10 0.9300
C11 C12 1.515(4)
C12 C13 1.544(4)
C12 H12A 0.9700
C12 H12B 0.9700
C13 H13A 0.9700
C13 H13B 0.9700
